data_7232775
loop_
_publ_author_name
'Cheng, Lin'
'Xue, Chong-Yu'
'Wang, Ying'
'Yang, Dan-Dan'
'Zhang, Ying-Xin'
'Gao, Yi-Xuan'
'Day, Gregory S.'

_publ_section_title
;
 Solvent-induced SC--SC transformation within the ZnII--triazole system: a
 promising MnO4&#x2212; selective luminescent probe
;
_journal_issue 22
_journal_name_full CrystEngComm
_journal_page_first 3390
_journal_paper_doi 10.1039/C9CE00312F
_journal_volume 21
_journal_year 2019
_chemical_formula_sum 'C26 H20 Br6 N12 O6 Zn'
_chemical_formula_weight 1141.37
_space_group_crystal_system triclinic
_space_group_IT_number 2
_space_group_name_Hall '-P 1'
_space_group_name_H-M_alt 'P -1'
_symmetry_space_group_name_Hall '-P 1'
_symmetry_space_group_name_H-M 'P -1'
_atom_sites_solution_hydrogens mixed
_audit_creation_method SHELXL-2014/7
_audit_update_record
;
2019-05-07 deposited with the CCDC.    2019-05-09 downloaded from the CCDC.
;
_cell_angle_alpha 104.805(4)
_cell_angle_beta 96.979(4)
_cell_angle_gamma 91.525(5)
_cell_formula_units_Z 2
_cell_length_a 10.9739(6)
_cell_length_b 12.7951(7)
_cell_length_c 13.6318(6)
_cell_measurement_reflns_used 6308
_cell_measurement_temperature 293(2)
_cell_measurement_theta_max 74.2930
_cell_measurement_theta_min 4.0370
_cell_volume 1833.50(17)
_computing_cell_refinement
;
CrysAlisPro, Agilent Technologies,
Version 1.171.37.35 (release 13-08-2014 CrysAlis171 .NET)
(compiled Aug 13 2014,18:06:01)
;
_computing_data_collection
;
CrysAlisPro, Agilent Technologies,
Version 1.171.37.35 (release 13-08-2014 CrysAlis171 .NET)
(compiled Aug 13 2014,18:06:01)
;
_computing_data_reduction
;
CrysAlisPro, Agilent Technologies,
Version 1.171.37.35 (release 13-08-2014 CrysAlis171 .NET)
(compiled Aug 13 2014,18:06:01)
;
_computing_structure_refinement 'SHELXL-2014/7 (Sheldrick, 2014)'
_computing_structure_solution 'SHELXL-2014/7 (Sheldrick, 2014)'
_diffrn_ambient_temperature 293(2)
_diffrn_measured_fraction_theta_full 1.000
_diffrn_measured_fraction_theta_max 1.000
_diffrn_measurement_device_type 'SuperNova, Dual, Cu at zero, AtlasS2'
_diffrn_measurement_method '\w scans'
_diffrn_radiation_type CuK\a
_diffrn_radiation_wavelength 1.54184
_diffrn_reflns_av_R_equivalents 0.0497
_diffrn_reflns_av_unetI/netI 0.0698
_diffrn_reflns_Laue_measured_fraction_full 1.000
_diffrn_reflns_Laue_measured_fraction_max 1.000
_diffrn_reflns_limit_h_max 13
_diffrn_reflns_limit_h_min -13
_diffrn_reflns_limit_k_max 15
_diffrn_reflns_limit_k_min -14
_diffrn_reflns_limit_l_max 16
_diffrn_reflns_limit_l_min -11
_diffrn_reflns_number 12905
_diffrn_reflns_point_group_measured_fraction_full 1.000
_diffrn_reflns_point_group_measured_fraction_max 1.000
_diffrn_reflns_theta_full 67.077
_diffrn_reflns_theta_max 67.077
_diffrn_reflns_theta_min 3.579
_diffrn_source 'sealed X-ray tube'
_exptl_absorpt_coefficient_mu 9.091
_exptl_absorpt_correction_T_max 1.00000
_exptl_absorpt_correction_T_min 0.49309
_exptl_absorpt_correction_type multi-scan
_exptl_absorpt_process_details
;
CrysAlisPro, Agilent Technologies,
Version 1.171.37.35 (release 13-08-2014 CrysAlis171 .NET)
(compiled Aug 13 2014,18:06:01)
Empirical absorption correction using spherical harmonics,
 implemented in SCALE3 ABSPACK scaling algorithm.
;
_exptl_crystal_colour colourless
_exptl_crystal_density_diffrn 2.067
_exptl_crystal_description block
_exptl_crystal_F_000 1096
_exptl_crystal_size_max 0.25
_exptl_crystal_size_mid 0.22
_exptl_crystal_size_min 0.2
_refine_diff_density_max 2.421
_refine_diff_density_min -1.093
_refine_diff_density_rms 0.132
_refine_ls_extinction_method none
_refine_ls_goodness_of_fit_ref 1.094
_refine_ls_hydrogen_treatment constr
_refine_ls_matrix_type full
_refine_ls_number_parameters 428
_refine_ls_number_reflns 6536
_refine_ls_number_restraints 24
_refine_ls_restrained_S_all 1.121
_refine_ls_R_factor_all 0.0809
_refine_ls_R_factor_gt 0.0682
_refine_ls_shift/su_max 0.000
_refine_ls_shift/su_mean 0.000
_refine_ls_structure_factor_coef Fsqd
_refine_ls_weighting_details 'w=1/[\s^2^(Fo^2^)+(0.1163P)^2^+1.5265P] where P=(Fo^2^+2Fc^2^)/3'
_refine_ls_weighting_scheme calc
_refine_ls_wR_factor_gt 0.1898
_refine_ls_wR_factor_ref 0.2018
_reflns_Friedel_coverage 0.000
_reflns_number_gt 5052
_reflns_number_total 6536
_reflns_threshold_expression 'I > 2\s(I)'
_cod_data_source_file c9ce00312f2.cif
_cod_data_source_block 1_sq
_cod_depositor_comments 'Adding full bibliography for 7232773--7232779.cif.'
_cod_database_code 7232775
_shelx_shelxl_version_number 2014/7
_shelx_space_group_comment
;
The symmetry employed for this shelxl refinement is uniquely defined
by the following loop, which should always be used as a source of
symmetry information in preference to the above space-group names.
They are only intended as comments.
;

loop_
_space_group_symop_operation_xyz
'x, y, z'
'-x, -y, -z'

loop_
_atom_site_label
_atom_site_type_symbol
_atom_site_fract_x
_atom_site_fract_y
_atom_site_fract_z
_atom_site_U_iso_or_equiv
_atom_site_adp_type
_atom_site_occupancy
_atom_site_site_symmetry_order
_atom_site_calc_flag
_atom_site_refinement_flags_posn
_atom_site_refinement_flags_adp
_atom_site_refinement_flags_occupancy
Zn1 Zn 0.74501(6) 0.54719(4) 0.95272(4) 0.0268(2) Uani 1 1 d . . .
O1 O 0.9058(4) 0.4954(3) 0.8836(3) 0.0360(8) Uani 1 1 d . . .
O2 O 0.8585(4) 0.6302(3) 0.8206(3) 0.0466(10) Uani 1 1 d . . .
O3 O 1.0085(4) 0.5317(3) 0.7678(3) 0.0411(9) Uani 1 1 d . . .
O4 O 0.6234(4) 0.6895(3) 0.9070(3) 0.0431(9) Uani 1 1 d . . .
O5 O 0.5861(4) 0.6090(3) 1.0238(3) 0.0384(8) Uani 1 1 d . . .
O6 O 0.4834(4) 0.7471(3) 1.0039(3) 0.0405(8) Uani 1 1 d . . .
N1 N 0.5275(4) 0.3162(3) 0.7198(3) 0.0332(9) Uani 1 1 d . . .
N2 N 0.5492(7) 0.3840(5) 0.6611(4) 0.0620(18) Uani 1 1 d . . .
N3 N 0.6417(4) 0.4516(3) 0.8212(3) 0.0333(9) Uani 1 1 d . . .
N4 N 0.2548(5) -0.0824(3) 0.5751(3) 0.0380(10) Uani 1 1 d . . .
N5 N -0.0371(4) -0.2266(3) 0.1923(3) 0.0291(8) Uani 1 1 d . . .
N6 N -0.0583(5) -0.1614(4) 0.1281(4) 0.0440(12) Uani 1 1 d . . .
N7 N -0.1541(4) -0.3254(3) 0.0585(3) 0.0321(9) Uani 1 1 d . . .
N8 N 0.2247(4) -0.3121(3) 0.8728(3) 0.0312(8) Uani 1 1 d . . .
N9 N 0.1533(5) -0.2711(4) 0.9467(4) 0.0408(10) Uani 1 1 d . . .
N10 N 0.2338(4) -0.4242(3) 0.9692(3) 0.0305(8) Uani 1 1 d . . .
N11 N 0.9240(4) 0.5546(3) 0.8232(3) 0.0289(8) Uani 1 1 d . . .
N12 N 0.5629(4) 0.6830(3) 0.9762(3) 0.0274(8) Uani 1 1 d . . .
C1 C 0.6184(8) 0.4635(5) 0.7253(5) 0.062(2) Uani 1 1 d . . .
H1A H 0.6487 0.5229 0.7063 0.074 Uiso 1 1 calc R U .
C2 C 0.5840(5) 0.3555(4) 0.8133(4) 0.0316(10) Uani 1 1 d . . .
H2 H 0.5839 0.3217 0.8661 0.038 Uiso 1 1 calc R U .
C3 C 0.4515(5) 0.2176(4) 0.6790(4) 0.0316(10) Uani 1 1 d . . .
C4 C 0.4467(5) 0.1617(4) 0.5786(4) 0.0295(10) Uani 1 1 d . . .
H4 H 0.4885 0.1894 0.5345 0.035 Uiso 1 1 calc R U .
C5 C 0.3784(5) 0.0629(4) 0.5430(3) 0.0313(10) Uani 1 1 d . . .
H5 H 0.3746 0.0244 0.4747 0.038 Uiso 1 1 calc R U .
C6 C 0.3160(5) 0.0215(4) 0.6093(4) 0.0309(10) Uani 1 1 d . . .
C7 C 0.3175(5) 0.0819(4) 0.7108(4) 0.0358(11) Uani 1 1 d . . .
H7 H 0.2732 0.0559 0.7545 0.043 Uiso 1 1 calc R U .
C8 C 0.3854(5) 0.1814(4) 0.7464(4) 0.0362(11) Uani 1 1 d . . .
H8 H 0.3864 0.2225 0.8135 0.043 Uiso 1 1 calc R U .
C9 C 0.1825(5) -0.1163(4) 0.4760(3) 0.0284(10) Uani 1 1 d . . .
C10 C 0.1175(5) -0.0447(3) 0.4335(3) 0.0293(10) Uani 1 1 d . . .
H10 H 0.1230 0.0285 0.4679 0.035 Uiso 1 1 calc R U .
C11 C 0.0436(5) -0.0808(4) 0.3393(4) 0.0293(9) Uani 1 1 d . . .
H11 H -0.0019 -0.0327 0.3112 0.035 Uiso 1 1 calc R U .
C12 C 0.0391(4) -0.1892(4) 0.2887(3) 0.0275(9) Uani 1 1 d . . .
C13 C 0.1062(5) -0.2618(4) 0.3293(4) 0.0364(11) Uani 1 1 d . . .
H13 H 0.1032 -0.3343 0.2932 0.044 Uiso 1 1 calc R U .
C14 C 0.1783(6) -0.2264(4) 0.4239(4) 0.0417(13) Uani 1 1 d . . .
H14 H 0.2229 -0.2749 0.4522 0.050 Uiso 1 1 calc R U .
C15 C -0.1282(6) -0.2247(4) 0.0489(4) 0.0413(13) Uani 1 1 d . . .
H15 H -0.1575 -0.2022 -0.0088 0.050 Uiso 1 1 calc R U .
C16 C -0.0946(5) -0.3238(4) 0.1500(3) 0.0285(9) Uani 1 1 d . . .
H16 H -0.0934 -0.3815 0.1799 0.034 Uiso 1 1 calc R U .
C17 C 0.2472(5) -0.1454(4) 0.6467(4) 0.0337(11) Uani 1 1 d . . .
C18 C 0.3535(6) -0.1625(5) 0.7051(4) 0.0408(12) Uani 1 1 d . . .
H18 H 0.4294 -0.1359 0.6950 0.049 Uiso 1 1 calc R U .
C19 C 0.3471(6) -0.2190(5) 0.7787(4) 0.0421(12) Uani 1 1 d . . .
H19 H 0.4183 -0.2298 0.8185 0.050 Uiso 1 1 calc R U .
C20 C 0.2346(5) -0.2592(4) 0.7923(4) 0.0316(10) Uani 1 1 d . . .
C21 C 0.1279(5) -0.2450(4) 0.7329(4) 0.0351(11) Uani 1 1 d . . .
H21 H 0.0524 -0.2732 0.7422 0.042 Uiso 1 1 calc R U .
C22 C 0.1343(5) -0.1887(4) 0.6597(4) 0.0349(11) Uani 1 1 d . . .
H22 H 0.0631 -0.1795 0.6190 0.042 Uiso 1 1 calc R U .
C23 C 0.1614(5) -0.3404(4) 1.0033(4) 0.0363(11) Uani 1 1 d . . .
H23 H 0.1217 -0.3332 1.0610 0.044 Uiso 1 1 calc R U .
C24 C 0.2712(5) -0.4025(4) 0.8873(4) 0.0305(10) Uani 1 1 d . . .
H24 H 0.3226 -0.4446 0.8460 0.037 Uiso 1 1 calc R U .
C25 C 0.7713(7) 0.0244(6) 0.8895(6) 0.0568(16) Uani 1 1 d . U .
H25 H 0.8292 0.0841 0.9293 0.068 Uiso 1 1 d R U .
Br1 Br 0.67634(10) 0.07617(7) 0.78364(7) 0.0727(3) Uani 1 1 d . U .
Br2 Br 0.66809(14) -0.00851(9) 0.98045(10) 0.0975(4) Uani 1 1 d . U .
Br3 Br 0.87205(15) -0.09057(10) 0.84040(11) 0.0811(4) Uani 0.8 1 d . U P
Br3' Br 0.8059(4) -0.1240(4) 0.7923(3) 0.0589(9) Uiso 0.2 1 d . . P

loop_
_atom_site_aniso_label
_atom_site_aniso_U_11
_atom_site_aniso_U_22
_atom_site_aniso_U_33
_atom_site_aniso_U_23
_atom_site_aniso_U_13
_atom_site_aniso_U_12
Zn1 0.0357(4) 0.0157(3) 0.0249(3) 0.0039(2) -0.0072(2) -0.0062(2)
O1 0.051(2) 0.0246(16) 0.0340(18) 0.0120(13) 0.0047(15) -0.0054(15)
O2 0.060(3) 0.0332(19) 0.043(2) 0.0086(16) -0.0081(18) 0.0086(18)
O3 0.052(2) 0.0328(18) 0.0396(19) 0.0107(15) 0.0092(17) -0.0062(16)
O4 0.051(2) 0.037(2) 0.039(2) 0.0074(16) 0.0070(17) -0.0058(17)
O5 0.046(2) 0.0287(17) 0.0431(19) 0.0159(15) 0.0031(16) 0.0001(15)
O6 0.044(2) 0.0354(19) 0.043(2) 0.0121(15) 0.0028(16) 0.0084(16)
N1 0.043(2) 0.0200(18) 0.032(2) 0.0063(16) -0.0089(17) -0.0112(17)
N2 0.100(5) 0.040(3) 0.042(3) 0.024(2) -0.029(3) -0.036(3)
N3 0.041(2) 0.0226(19) 0.032(2) 0.0056(15) -0.0026(17) -0.0076(16)
N4 0.058(3) 0.027(2) 0.025(2) 0.0085(16) -0.0122(18) -0.0174(19)
N5 0.041(2) 0.0145(16) 0.0286(19) 0.0038(14) -0.0030(16) -0.0076(15)
N6 0.067(3) 0.0222(19) 0.040(2) 0.0119(17) -0.012(2) -0.010(2)
N7 0.046(2) 0.0227(18) 0.0234(18) 0.0041(14) -0.0066(16) -0.0037(17)
N8 0.041(2) 0.0216(18) 0.034(2) 0.0131(15) 0.0018(17) -0.0002(16)
N9 0.050(3) 0.026(2) 0.052(3) 0.0187(19) 0.013(2) 0.0105(19)
N10 0.039(2) 0.0202(18) 0.0301(19) 0.0076(15) -0.0030(16) -0.0063(16)
N11 0.037(2) 0.0135(16) 0.032(2) 0.0033(14) -0.0052(16) -0.0033(15)
N12 0.0302(19) 0.0206(17) 0.0291(19) 0.0067(14) -0.0045(15) -0.0042(15)
C1 0.096(5) 0.036(3) 0.047(3) 0.021(3) -0.029(3) -0.033(3)
C2 0.040(3) 0.020(2) 0.032(2) 0.0070(17) -0.0050(19) -0.0071(19)
C3 0.039(3) 0.015(2) 0.038(3) 0.0074(18) -0.003(2) -0.0071(18)
C4 0.038(2) 0.021(2) 0.027(2) 0.0058(17) -0.0021(18) -0.0107(18)
C5 0.047(3) 0.019(2) 0.023(2) 0.0005(16) -0.0026(19) -0.0061(19)
C6 0.041(3) 0.020(2) 0.028(2) 0.0092(17) -0.0131(19) -0.0097(19)
C7 0.050(3) 0.029(2) 0.025(2) 0.0066(18) -0.001(2) -0.013(2)
C8 0.049(3) 0.029(2) 0.025(2) 0.0029(18) -0.006(2) -0.013(2)
C9 0.042(3) 0.019(2) 0.021(2) 0.0037(16) -0.0039(18) -0.0109(18)
C10 0.043(3) 0.0157(19) 0.024(2) -0.0019(16) 0.0005(19) -0.0109(18)
C11 0.038(2) 0.020(2) 0.027(2) 0.0060(17) -0.0047(18) -0.0026(18)
C12 0.034(2) 0.022(2) 0.023(2) 0.0035(16) -0.0026(17) -0.0040(17)
C13 0.050(3) 0.017(2) 0.033(3) -0.0017(18) -0.011(2) -0.0066(19)
C14 0.055(3) 0.023(2) 0.042(3) 0.012(2) -0.018(2) -0.006(2)
C15 0.063(4) 0.022(2) 0.032(3) 0.0050(19) -0.014(2) -0.008(2)
C16 0.040(3) 0.0160(19) 0.025(2) 0.0027(16) -0.0053(18) -0.0033(17)
C17 0.053(3) 0.018(2) 0.027(2) 0.0052(17) -0.005(2) -0.0105(19)
C18 0.043(3) 0.040(3) 0.040(3) 0.018(2) -0.003(2) -0.015(2)
C19 0.048(3) 0.039(3) 0.040(3) 0.018(2) -0.006(2) -0.011(2)
C20 0.044(3) 0.020(2) 0.027(2) 0.0066(17) -0.0082(19) -0.0074(19)
C21 0.040(3) 0.026(2) 0.041(3) 0.015(2) 0.001(2) -0.0023(19)
C22 0.046(3) 0.022(2) 0.035(2) 0.0104(18) -0.007(2) -0.002(2)
C23 0.052(3) 0.022(2) 0.040(3) 0.0150(19) 0.008(2) 0.004(2)
C24 0.038(3) 0.022(2) 0.033(2) 0.0147(18) -0.0006(19) -0.0022(18)
C25 0.065(3) 0.045(3) 0.065(3) 0.018(2) 0.017(3) 0.007(3)
Br1 0.0863(6) 0.0633(5) 0.0750(5) 0.0253(4) 0.0178(4) 0.0153(4)
Br2 0.1398(10) 0.0747(6) 0.1070(8) 0.0465(6) 0.0731(8) 0.0410(6)
Br3 0.1133(10) 0.0589(6) 0.0990(9) 0.0466(6) 0.0586(9) 0.0428(7)

loop_
_atom_type_symbol
_atom_type_description
_atom_type_scat_dispersion_real
_atom_type_scat_dispersion_imag
_atom_type_scat_source
C C 0.0181 0.0091 'International Tables Vol C Tables 4.2.6.8 and 6.1.1.4'
H H 0.0000 0.0000 'International Tables Vol C Tables 4.2.6.8 and 6.1.1.4'
Br Br -0.6763 1.2805 'International Tables Vol C Tables 4.2.6.8 and 6.1.1.4'
N N 0.0311 0.0180 'International Tables Vol C Tables 4.2.6.8 and 6.1.1.4'
O O 0.0492 0.0322 'International Tables Vol C Tables 4.2.6.8 and 6.1.1.4'
Zn Zn -1.5491 0.6778 'International Tables Vol C Tables 4.2.6.8 and 6.1.1.4'

loop_
_geom_angle_atom_site_label_1
_geom_angle_atom_site_label_2
_geom_angle_atom_site_label_3
_geom_angle
_geom_angle_site_symmetry_1
_geom_angle_site_symmetry_3
N7 Zn1 N3 163.33(17) 1_666 .
N7 Zn1 N10 100.32(16) 1_666 2_657
N3 Zn1 N10 96.24(16) . 2_657
N7 Zn1 O1 91.13(16) 1_666 .
N3 Zn1 O1 87.50(16) . .
N10 Zn1 O1 88.39(16) 2_657 .
N7 Zn1 O5 86.33(17) 1_666 .
N3 Zn1 O5 94.36(17) . .
N10 Zn1 O5 94.03(16) 2_657 .
O1 Zn1 O5 176.77(13) . .
N7 Zn1 O4 84.33(15) 1_666 .
N3 Zn1 O4 82.32(15) . .
N10 Zn1 O4 149.45(16) 2_657 .
O1 Zn1 O4 121.89(14) . .
O5 Zn1 O4 55.89(14) . .
N11 O1 Zn1 107.7(3) . .
N12 O4 Zn1 86.7(3) . .
N12 O5 Zn1 98.2(3) . .
C2 N1 N2 110.1(4) . .
C2 N1 C3 128.4(4) . .
N2 N1 C3 121.5(4) . .
C1 N2 N1 103.0(5) . .
C2 N3 C1 102.8(4) . .
C2 N3 Zn1 125.3(3) . .
C1 N3 Zn1 131.9(4) . .
C6 N4 C17 118.7(4) . .
C6 N4 C9 120.8(4) . .
C17 N4 C9 119.5(4) . .
C16 N5 N6 109.9(4) . .
C16 N5 C12 128.9(4) . .
N6 N5 C12 121.2(4) . .
C15 N6 N5 102.8(4) . .
C16 N7 C15 103.3(4) . .
C16 N7 Zn1 128.6(3) . 1_444
C15 N7 Zn1 128.0(3) . 1_444
C24 N8 N9 109.8(4) . .
C24 N8 C20 130.6(5) . .
N9 N8 C20 119.5(4) . .
C23 N9 N8 103.3(4) . .
C24 N10 C23 103.1(4) . .
C24 N10 Zn1 137.3(4) . 2_657
C23 N10 Zn1 119.6(3) . 2_657
O2 N11 O3 122.5(4) . .
O2 N11 O1 119.3(5) . .
O3 N11 O1 118.1(4) . .
O4 N12 O6 122.4(4) . .
O4 N12 O5 118.9(4) . .
O6 N12 O5 118.7(4) . .
N2 C1 N3 114.3(5) . .
N2 C1 H1A 122.9 . .
N3 C1 H1A 122.9 . .
N1 C2 N3 109.8(4) . .
N1 C2 H2 125.1 . .
N3 C2 H2 125.1 . .
C4 C3 C8 122.0(4) . .
C4 C3 N1 120.8(5) . .
C8 C3 N1 117.2(4) . .
C3 C4 C5 119.4(5) . .
C3 C4 H4 120.3 . .
C5 C4 H4 120.3 . .
C6 C5 C4 120.2(4) . .
C6 C5 H5 119.9 . .
C4 C5 H5 119.9 . .
C5 C6 C7 119.7(4) . .
C5 C6 N4 120.1(4) . .
C7 C6 N4 120.1(5) . .
C8 C7 C6 120.0(5) . .
C8 C7 H7 120.0 . .
C6 C7 H7 120.0 . .
C3 C8 C7 118.5(5) . .
C3 C8 H8 120.7 . .
C7 C8 H8 120.7 . .
C10 C9 C14 120.5(4) . .
C10 C9 N4 121.8(4) . .
C14 C9 N4 117.7(4) . .
C9 C10 C11 120.5(4) . .
C9 C10 H10 119.7 . .
C11 C10 H10 119.7 . .
C12 C11 C10 118.7(4) . .
C12 C11 H11 120.6 . .
C10 C11 H11 120.6 . .
C11 C12 C13 121.4(4) . .
C11 C12 N5 118.9(4) . .
C13 C12 N5 119.7(4) . .
C12 C13 C14 120.0(4) . .
C12 C13 H13 120.0 . .
C14 C13 H13 120.0 . .
C13 C14 C9 118.8(5) . .
C13 C14 H14 120.6 . .
C9 C14 H14 120.6 . .
N6 C15 N7 114.3(5) . .
N6 C15 H15 122.8 . .
N7 C15 H15 122.8 . .
N7 C16 N5 109.6(4) . .
N7 C16 H16 125.2 . .
N5 C16 H16 125.2 . .
C18 C17 C22 119.7(5) . .
C18 C17 N4 119.4(5) . .
C22 C17 N4 120.9(5) . .
C17 C18 C19 120.2(5) . .
C17 C18 H18 119.9 . .
C19 C18 H18 119.9 . .
C20 C19 C18 119.5(5) . .
C20 C19 H19 120.3 . .
C18 C19 H19 120.3 . .
C19 C20 C21 121.0(5) . .
C19 C20 N8 120.4(5) . .
C21 C20 N8 118.5(5) . .
C22 C21 C20 119.5(5) . .
C22 C21 H21 120.3 . .
C20 C21 H21 120.3 . .
C21 C22 C17 120.1(5) . .
C21 C22 H22 119.9 . .
C17 C22 H22 119.9 . .
N9 C23 N10 113.6(5) . .
N9 C23 H23 123.2 . .
N10 C23 H23 123.2 . .
N10 C24 N8 110.3(5) . .
N10 C24 H24 124.9 . .
N8 C24 H24 124.9 . .
Br2 C25 Br3 112.3(4) . .
Br2 C25 Br1 110.5(4) . .
Br3 C25 Br1 114.8(4) . .
Br2 C25 Br3' 106.2(4) . .
Br3 C25 Br3' 26.36(15) . .
Br1 C25 Br3' 95.4(4) . .
Br2 C25 H25 107.1 . .
Br3 C25 H25 104.6 . .
Br1 C25 H25 107.0 . .
Br3' C25 H25 129.5 . .
Br3' Br3 C25 88.7(4) . .
Br3 Br3' C25 65.0(3) . .

loop_
_geom_bond_atom_site_label_1
_geom_bond_atom_site_label_2
_geom_bond_distance
_geom_bond_site_symmetry_2
Zn1 N7 2.068(4) 1_666
Zn1 N3 2.075(4) .
Zn1 N10 2.116(4) 2_657
Zn1 O1 2.142(4) .
Zn1 O5 2.168(4) .
Zn1 O4 2.447(4) .
O1 N11 1.281(6) .
O2 N11 1.225(6) .
O3 N11 1.260(6) .
O4 N12 1.236(6) .
O5 N12 1.292(6) .
O6 N12 1.239(6) .
N1 C2 1.314(7) .
N1 N2 1.356(7) .
N1 C3 1.438(6) .
N2 C1 1.312(8) .
N3 C2 1.342(6) .
N3 C1 1.349(8) .
N4 C6 1.412(6) .
N4 C17 1.424(7) .
N4 C9 1.437(6) .
N5 C16 1.334(6) .
N5 N6 1.360(6) .
N5 C12 1.430(6) .
N6 C15 1.315(7) .
N7 C16 1.330(6) .
N7 C15 1.354(7) .
N7 Zn1 2.068(4) 1_444
N8 C24 1.327(7) .
N8 N9 1.360(7) .
N8 C20 1.442(6) .
N9 C23 1.314(7) .
N10 C24 1.325(7) .
N10 C23 1.370(7) .
N10 Zn1 2.116(4) 2_657
C1 H1A 0.9300 .
C2 H2 0.9300 .
C3 C4 1.366(7) .
C3 C8 1.396(8) .
C4 C5 1.395(6) .
C4 H4 0.9300 .
C5 C6 1.393(8) .
C5 H5 0.9300 .
C6 C7 1.400(7) .
C7 C8 1.399(7) .
C7 H7 0.9300 .
C8 H8 0.9300 .
C9 C10 1.375(7) .
C9 C14 1.403(7) .
C10 C11 1.395(7) .
C10 H10 0.9300 .
C11 C12 1.379(7) .
C11 H11 0.9300 .
C12 C13 1.383(7) .
C13 C14 1.389(7) .
C13 H13 0.9300 .
C14 H14 0.9300 .
C15 H15 0.9300 .
C16 H16 0.9300 .
C17 C18 1.386(8) .
C17 C22 1.393(8) .
C18 C19 1.385(8) .
C18 H18 0.9300 .
C19 C20 1.376(8) .
C19 H19 0.9300 .
C20 C21 1.385(8) .
C21 C22 1.379(7) .
C21 H21 0.9300 .
C22 H22 0.9300 .
C23 H23 0.9300 .
C24 H24 0.9300 .
C25 Br2 1.892(8) .
C25 Br3 1.897(7) .
C25 Br1 1.941(8) .
C25 Br3' 2.093(8) .
C25 H25 0.9800 .
Br3 Br3' 0.930(4) .

loop_
_geom_torsion_atom_site_label_1
_geom_torsion_atom_site_label_2
_geom_torsion_atom_site_label_3
_geom_torsion_atom_site_label_4
_geom_torsion
_geom_torsion_site_symmetry_1
C2 N1 N2 C1 -0.9(9) .
C3 N1 N2 C1 178.7(7) .
C16 N5 N6 C15 -0.4(7) .
C12 N5 N6 C15 178.6(5) .
C24 N8 N9 C23 0.3(6) .
C20 N8 N9 C23 177.4(4) .
Zn1 O1 N11 O2 5.2(5) .
Zn1 O1 N11 O3 -174.1(3) .
Zn1 O4 N12 O6 172.7(4) .
Zn1 O4 N12 O5 -4.9(4) .
Zn1 O5 N12 O4 5.6(4) .
Zn1 O5 N12 O6 -172.1(3) .
N1 N2 C1 N3 -0.5(11) .
C2 N3 C1 N2 1.5(10) .
Zn1 N3 C1 N2 179.0(6) .
N2 N1 C2 N3 1.9(7) .
C3 N1 C2 N3 -177.6(5) .
C1 N3 C2 N1 -2.0(7) .
Zn1 N3 C2 N1 -179.7(4) .
C2 N1 C3 C4 -148.8(6) .
N2 N1 C3 C4 31.7(8) .
C2 N1 C3 C8 30.2(8) .
N2 N1 C3 C8 -149.2(6) .
C8 C3 C4 C5 -3.1(8) .
N1 C3 C4 C5 175.9(5) .
C3 C4 C5 C6 -0.1(8) .
C4 C5 C6 C7 2.9(8) .
C4 C5 C6 N4 -175.1(5) .
C17 N4 C6 C5 148.3(5) .
C9 N4 C6 C5 -43.0(8) .
C17 N4 C6 C7 -29.8(8) .
C9 N4 C6 C7 139.0(5) .
C5 C6 C7 C8 -2.5(8) .
N4 C6 C7 C8 175.5(5) .
C4 C3 C8 C7 3.5(8) .
N1 C3 C8 C7 -175.6(5) .
C6 C7 C8 C3 -0.6(9) .
C6 N4 C9 C10 -33.9(8) .
C17 N4 C9 C10 134.8(5) .
C6 N4 C9 C14 147.1(6) .
C17 N4 C9 C14 -44.2(8) .
C14 C9 C10 C11 1.9(8) .
N4 C9 C10 C11 -177.0(5) .
C9 C10 C11 C12 -1.5(8) .
C10 C11 C12 C13 -0.1(8) .
C10 C11 C12 N5 179.7(4) .
C16 N5 C12 C11 -150.4(5) .
N6 N5 C12 C11 30.8(7) .
C16 N5 C12 C13 29.5(8) .
N6 N5 C12 C13 -149.3(5) .
C11 C12 C13 C14 1.3(9) .
N5 C12 C13 C14 -178.6(5) .
C12 C13 C14 C9 -0.8(9) .
C10 C9 C14 C13 -0.8(9) .
N4 C9 C14 C13 178.2(5) .
N5 N6 C15 N7 0.6(8) .
C16 N7 C15 N6 -0.5(8) .
Zn1 N7 C15 N6 -177.9(4) 1_444
C15 N7 C16 N5 0.2(6) .
Zn1 N7 C16 N5 177.6(4) 1_444
N6 N5 C16 N7 0.1(6) .
C12 N5 C16 N7 -178.8(5) .
C6 N4 C17 C18 -52.3(8) .
C9 N4 C17 C18 138.8(5) .
C6 N4 C17 C22 126.7(5) .
C9 N4 C17 C22 -42.2(8) .
C22 C17 C18 C19 -2.2(8) .
N4 C17 C18 C19 176.8(5) .
C17 C18 C19 C20 0.8(9) .
C18 C19 C20 C21 0.7(8) .
C18 C19 C20 N8 -176.0(5) .
C24 N8 C20 C19 -63.6(7) .
N9 N8 C20 C19 119.9(6) .
C24 N8 C20 C21 119.7(6) .
N9 N8 C20 C21 -56.8(6) .
C19 C20 C21 C22 -0.7(8) .
N8 C20 C21 C22 176.0(5) .
C20 C21 C22 C17 -0.7(8) .
C18 C17 C22 C21 2.2(8) .
N4 C17 C22 C21 -176.8(5) .
N8 N9 C23 N10 -0.3(6) .
C24 N10 C23 N9 0.2(6) .
Zn1 N10 C23 N9 -178.3(4) 2_657
C23 N10 C24 N8 0.0(5) .
Zn1 N10 C24 N8 178.1(3) 2_657
N9 N8 C24 N10 -0.2(6) .
C20 N8 C24 N10 -176.9(4) .
Br2 C25 Br3 Br3' 81.6(5) .
Br1 C25 Br3 Br3' -45.6(5) .
